data_1565267
loop_
_publ_author_name
'Zhang, Fanjun'
'Woods, Toby John'
'Zhu, Lingyang'
'Rauchfuss, Thomas'

_publ_section_title
;
 Inhibition of [FeFe]-Hydrogenase by Formaldehyde: Proposed Mechanism and
 Reactivity of FeFe Alkyl Complexes
;
_journal_name_full 'Chemical Science'
_journal_paper_doi 10.1039/D1SC05803G
_journal_year 2021
_chemical_formula_moiety
; 
C31 H39 Fe2 N O4 P3 S2, B F4, 0.93(C4 H10 O), 0.07(C H2 Cl2) 
;
_chemical_formula_sum 'C34.79 H48.44 B Cl0.14 F4 Fe2 N O4.93 P3 S2'
_chemical_formula_weight 920.04
_space_group_crystal_system monoclinic
_space_group_IT_number 14
_space_group_name_Hall '-P 2ybc'
_space_group_name_H-M_alt 'P 1 21/c 1'
_atom_sites_solution_hydrogens geom
_atom_sites_solution_primary 'dual space'
_audit_creation_method SHELXL-2018/3
_audit_update_record
;
2021-08-18 deposited with the CCDC.	2021-11-16 downloaded from the CCDC.
;
_cell_angle_alpha 90
_cell_angle_beta 101.5008(8)
_cell_angle_gamma 90
_cell_formula_units_Z 4
_cell_length_a 13.5415(3)
_cell_length_b 17.0231(4)
_cell_length_c 18.4766(4)
_cell_measurement_reflns_used 26830
_cell_measurement_temperature 100(2)
_cell_measurement_theta_max 27.49
_cell_measurement_theta_min 2.39
_cell_volume 4173.68(16)
_computing_cell_refinement 'SAINT V8.38A (Bruker, 2018)'
_computing_data_collection 'APEX3 V2018.7-2 (Bruker, 2018)'
_computing_data_reduction
; 
SAINT V8.38A, XPREP v2014/2, (Bruker, 2018), SADABS V2016/2 
(Krause et al., 2015) 
;
_computing_molecular_graphics
; 
SHELXTL v2014-7 (Bruker, 2018), CrystalMaker v9.2.8 (CrystalMaker, 2016) 
;
_computing_publication_material 'XCIF V2014-2 (Bruker, 2018)'
_computing_structure_refinement 'SHELXL-2018-3 (Sheldrick, 2015a)'
_computing_structure_solution 'SHELXT-2014-5 (Sheldrick, 2015b)'
_diffrn_ambient_temperature 100(2)
_diffrn_measured_fraction_theta_full 0.999
_diffrn_measured_fraction_theta_max 0.998
_diffrn_measurement_device 'Bruker D8 Venture/Photon II'
_diffrn_measurement_method 'profile data from \f and \w scans'
_diffrn_radiation_monochromator 'multilayer mirrors'
_diffrn_radiation_source 'microfocus sealed tube'
_diffrn_radiation_type MoK\a
_diffrn_radiation_wavelength 0.71073
_diffrn_radiation_wavelength_id ed15Ls
_diffrn_reflns_av_R_equivalents 0.0352
_diffrn_reflns_av_unetI/netI 0.0228
_diffrn_reflns_Laue_measured_fraction_full 0.999
_diffrn_reflns_Laue_measured_fraction_max 0.998
_diffrn_reflns_limit_h_max 17
_diffrn_reflns_limit_h_min -17
_diffrn_reflns_limit_k_max 22
_diffrn_reflns_limit_k_min -22
_diffrn_reflns_limit_l_max 23
_diffrn_reflns_limit_l_min -23
_diffrn_reflns_number 60739
_diffrn_reflns_point_group_measured_fraction_full 0.999
_diffrn_reflns_point_group_measured_fraction_max 0.998
_diffrn_reflns_theta_full 25.242
_diffrn_reflns_theta_max 27.500
_diffrn_reflns_theta_min 2.089
_exptl_absorpt_coefficient_mu 0.977
_exptl_absorpt_correction_T_max 0.7456
_exptl_absorpt_correction_T_min 0.7005
_exptl_absorpt_correction_type multi-scan
_exptl_absorpt_process_details 'SADABS V2016/2 (Krause et al., 2015)'
_exptl_crystal_colour red
_exptl_crystal_density_diffrn 1.464
_exptl_crystal_density_method 'not measured'
_exptl_crystal_description prism
_exptl_crystal_F_000 1904
_exptl_crystal_id ed15Ls
_exptl_crystal_preparation
; 
The data crystal was mounted using oil (Paratone-N, Exxon) to a 
0.3 mm cryo-loop (Hampton Research) with the (1 1 -2) scattering 
planes roughly normal to the spindle axis. 
;
_exptl_crystal_size_max 0.223
_exptl_crystal_size_mid 0.214
_exptl_crystal_size_min 0.079
_refine_diff_density_max 0.504
_refine_diff_density_min -0.344
_refine_diff_density_rms 0.063
_refine_ls_extinction_method none
_refine_ls_goodness_of_fit_ref 1.103
_refine_ls_hydrogen_treatment constr
_refine_ls_matrix_type full
_refine_ls_number_parameters 511
_refine_ls_number_reflns 9573
_refine_ls_number_restraints 90
_refine_ls_restrained_S_all 1.101
_refine_ls_R_factor_all 0.0386
_refine_ls_R_factor_gt 0.0317
_refine_ls_shift/su_max 0.001
_refine_ls_shift/su_mean 0.000
_refine_ls_structure_factor_coef Fsqd
_refine_ls_weighting_details 'w=1/[\s^2^(Fo^2^)+(0.0168P)^2^+5.8109P] where P=(Fo^2^+2Fc^2^)/3'
_refine_ls_weighting_scheme calc
_refine_ls_wR_factor_gt 0.0718
_refine_ls_wR_factor_ref 0.0750
_reflns_Friedel_coverage 0.000
_reflns_number_gt 8432
_reflns_number_total 9573
_reflns_threshold_expression 'I > 2\s(I)'
_cod_data_source_file d1sc05803g2.cif
_cod_data_source_block ed15Ls
_cod_original_sg_symbol_H-M 'P 21/c'
_cod_database_code 1565267
_shelx_shelxl_version_number 2018/3
_shelx_space_group_comment
; 
The symmetry employed for this shelxl refinement is uniquely defined 
by the following loop, which should always be used as a source of 
symmetry information in preference to the above space-group names. 
They are only intended as comments. 
;
_shelx_estimated_absorpt_t_min 0.812
_shelx_estimated_absorpt_t_max 0.927

loop_
_space_group_symop_operation_xyz
'x, y, z'
'-x, y+1/2, -z+1/2'
'-x, -y, -z'
'x, -y-1/2, z-1/2'

loop_
_atom_site_label
_atom_site_type_symbol
_atom_site_fract_x
_atom_site_fract_y
_atom_site_fract_z
_atom_site_U_iso_or_equiv
_atom_site_adp_type
_atom_site_occupancy
_atom_site_site_symmetry_order
_atom_site_calc_flag
_atom_site_refinement_flags_posn
_atom_site_refinement_flags_adp
_atom_site_refinement_flags_occupancy
_atom_site_disorder_assembly
_atom_site_disorder_group
Fe1 Fe 0.80222(2) 0.20003(2) 0.85515(2) 0.01603(7) Uani 1 1 d . . . . .
Fe2 Fe 0.72458(2) 0.21932(2) 0.97003(2) 0.01552(7) Uani 1 1 d . . . . .
S1 S 0.78196(4) 0.31748(3) 0.90691(3) 0.01661(10) Uani 1 1 d . . . . .
S2 S 0.63851(4) 0.18230(3) 0.85826(3) 0.01712(10) Uani 1 1 d . . . . .
P1 P 0.96982(4) 0.20732(3) 0.88700(3) 0.02114(11) Uani 1 1 d . . . . .
P2 P 0.70355(4) 0.09913(3) 1.01323(3) 0.01895(11) Uani 1 1 d . . . . .
P3 P 0.42521(4) 0.43573(3) 0.82966(3) 0.01663(10) Uani 1 1 d . . . . .
F1 F 0.42466(12) 0.32189(13) 0.45313(10) 0.0576(5) Uani 1 1 d . . . . .
F2 F 0.32962(12) 0.26182(8) 0.35424(8) 0.0341(3) Uani 1 1 d . . . . .
F3 F 0.27481(14) 0.37311(9) 0.40019(11) 0.0519(4) Uani 1 1 d . . . . .
F4 F 0.27946(13) 0.25994(9) 0.46418(9) 0.0433(4) Uani 1 1 d . . . . .
O1 O 0.78316(14) 0.24270(11) 0.69997(9) 0.0371(4) Uani 1 1 d . . . . .
O2 O 0.82803(14) 0.03077(10) 0.84372(11) 0.0369(4) Uani 1 1 d . . . . .
O3 O 0.58634(13) 0.29393(10) 1.05244(9) 0.0309(4) Uani 1 1 d . . . . .
O4 O 0.90999(12) 0.23282(10) 1.08076(9) 0.0278(3) Uani 1 1 d . . . . .
N1 N 0.57897(13) 0.34076(10) 0.83473(10) 0.0197(4) Uani 1 1 d . . . . .
C1 C 0.79293(16) 0.22621(13) 0.76141(12) 0.0236(4) Uani 1 1 d . . . . .
C2 C 0.81747(16) 0.09756(13) 0.84873(12) 0.0238(4) Uani 1 1 d . . . . .
C3 C 0.63865(16) 0.26442(12) 1.01886(12) 0.0211(4) Uani 1 1 d . . . . .
C4 C 0.83631(16) 0.22730(12) 1.03747(12) 0.0206(4) Uani 1 1 d . . . . .
C5 C 0.67943(15) 0.37192(12) 0.84578(12) 0.0209(4) Uani 1 1 d . . . . .
H5A H 0.677847 0.425743 0.865801 0.025 Uiso 1 1 calc R U . . .
H5B H 0.697828 0.376707 0.796725 0.025 Uiso 1 1 calc R U . . .
C6 C 0.56505(16) 0.26198(12) 0.80540(12) 0.0208(4) Uani 1 1 d . . . . .
H6A H 0.580948 0.262471 0.755370 0.025 Uiso 1 1 calc R U . . .
H6B H 0.492744 0.248624 0.799579 0.025 Uiso 1 1 calc R U . . .
C7 C 1.02748(17) 0.29870(14) 0.92526(14) 0.0303(5) Uani 1 1 d . . . . .
H7A H 1.100939 0.294457 0.932154 0.045 Uiso 1 1 calc R U . . .
H7B H 1.008814 0.308897 0.972983 0.045 Uiso 1 1 calc R U . . .
H7C H 1.003754 0.341985 0.891253 0.045 Uiso 1 1 calc R U . . .
C8 C 1.03139(18) 0.18963(16) 0.80951(14) 0.0326(5) Uani 1 1 d . . . . .
H8A H 1.013575 0.137114 0.789341 0.049 Uiso 1 1 calc R U . . .
H8B H 1.104612 0.193151 0.826343 0.049 Uiso 1 1 calc R U . . .
H8C H 1.009153 0.229100 0.771103 0.049 Uiso 1 1 calc R U . . .
C9 C 1.03246(17) 0.13577(15) 0.95406(14) 0.0303(5) Uani 1 1 d . . . . .
H9A H 1.012617 0.082622 0.936592 0.045 Uiso 1 1 calc R U . . .
H9B H 1.012806 0.144723 1.001646 0.045 Uiso 1 1 calc R U . . .
H9C H 1.105652 0.141484 0.960015 0.045 Uiso 1 1 calc R U . . .
C10 C 0.61886(19) 0.03073(13) 0.95607(13) 0.0282(5) Uani 1 1 d . . . . .
H10A H 0.551668 0.054260 0.942443 0.042 Uiso 1 1 calc R U . . .
H10B H 0.614777 -0.017918 0.983688 0.042 Uiso 1 1 calc R U . . .
H10C H 0.644468 0.018955 0.911260 0.042 Uiso 1 1 calc R U . . .
C11 C 0.6525(2) 0.09855(15) 1.09740(13) 0.0315(5) Uani 1 1 d . . . . .
H11A H 0.583885 0.119866 1.086820 0.047 Uiso 1 1 calc R U . . .
H11B H 0.695045 0.130924 1.135076 0.047 Uiso 1 1 calc R U . . .
H11C H 0.651078 0.044547 1.115549 0.047 Uiso 1 1 calc R U . . .
C12 C 0.81653(18) 0.03985(14) 1.03964(15) 0.0310(5) Uani 1 1 d . . . . .
H12A H 0.843668 0.027304 0.995647 0.046 Uiso 1 1 calc R U . . .
H12B H 0.799917 -0.008911 1.062748 0.046 Uiso 1 1 calc R U . . .
H12C H 0.866974 0.069190 1.074767 0.046 Uiso 1 1 calc R U . . .
C13 C 0.51376(15) 0.36561(12) 0.88379(11) 0.0186(4) Uani 1 1 d . . . . .
H13A H 0.553302 0.391160 0.928435 0.022 Uiso 1 1 calc R U . . .
H13B H 0.477181 0.320190 0.899173 0.022 Uiso 1 1 calc R U . . .
C14 C 0.50068(15) 0.51797(12) 0.81251(12) 0.0189(4) Uani 1 1 d . . . . .
C15 C 0.54078(18) 0.56573(13) 0.87277(12) 0.0256(5) Uani 1 1 d . . . . .
H15 H 0.524607 0.555874 0.919668 0.031 Uiso 1 1 calc R U . . .
C16 C 0.60402(18) 0.62736(13) 0.86409(13) 0.0274(5) Uani 1 1 d . . . . .
H16 H 0.630629 0.660188 0.904907 0.033 Uiso 1 1 calc R U . . .
C17 C 0.62859(16) 0.64123(13) 0.79587(13) 0.0239(4) Uani 1 1 d . . . . .
H17 H 0.672688 0.683171 0.790170 0.029 Uiso 1 1 calc R U . . .
C18 C 0.58899(18) 0.59407(13) 0.73599(13) 0.0262(5) Uani 1 1 d . . . . .
H18 H 0.606310 0.603498 0.689396 0.031 Uiso 1 1 calc R U . . .
C19 C 0.52404(17) 0.53306(13) 0.74401(12) 0.0235(4) Uani 1 1 d . . . . .
H19 H 0.495560 0.501614 0.702618 0.028 Uiso 1 1 calc R U . . .
C20 C 0.33447(15) 0.47038(12) 0.88079(11) 0.0194(4) Uani 1 1 d . . . . .
C21 C 0.28807(18) 0.54336(14) 0.86294(14) 0.0297(5) Uani 1 1 d . . . . .
H21 H 0.307087 0.575299 0.825823 0.036 Uiso 1 1 calc R U . . .
C22 C 0.2143(2) 0.56857(15) 0.89984(16) 0.0367(6) Uani 1 1 d . . . . .
H22 H 0.181910 0.617680 0.887572 0.044 Uiso 1 1 calc R U . . .
C23 C 0.18767(18) 0.52258(15) 0.95431(14) 0.0329(5) Uani 1 1 d . . . . .
H23 H 0.137560 0.540461 0.979806 0.040 Uiso 1 1 calc R U . . .
C24 C 0.23335(19) 0.45068(16) 0.97208(14) 0.0328(5) Uani 1 1 d . . . . .
H24 H 0.214542 0.419401 1.009709 0.039 Uiso 1 1 calc R U . . .
C25 C 0.30682(18) 0.42387(14) 0.93508(13) 0.0274(5) Uani 1 1 d . . . . .
H25 H 0.337751 0.374164 0.946908 0.033 Uiso 1 1 calc R U . . .
C26 C 0.36130(16) 0.38967(12) 0.74596(11) 0.0193(4) Uani 1 1 d . . . . .
C27 C 0.41212(17) 0.36728(12) 0.68992(12) 0.0216(4) Uani 1 1 d . . . . .
H27 H 0.482634 0.375852 0.696105 0.026 Uiso 1 1 calc R U . . .
C28 C 0.35997(18) 0.33285(12) 0.62585(12) 0.0255(5) Uani 1 1 d . . . . .
H28 H 0.394253 0.318659 0.587657 0.031 Uiso 1 1 calc R U . . .
C29 C 0.25702(19) 0.31904(13) 0.61752(13) 0.0283(5) Uani 1 1 d . . . . .
H29 H 0.221007 0.295874 0.573286 0.034 Uiso 1 1 calc R U . . .
C30 C 0.20668(18) 0.33885(14) 0.67328(13) 0.0285(5) Uani 1 1 d . . . . .
H30 H 0.136833 0.327681 0.667741 0.034 Uiso 1 1 calc R U . . .
C31 C 0.25804(17) 0.37503(13) 0.73736(12) 0.0238(4) Uani 1 1 d . . . . .
H31 H 0.223117 0.389695 0.775052 0.029 Uiso 1 1 calc R U . . .
O5 O 0.94398(14) 0.51258(12) 0.80509(11) 0.0346(5) Uani 0.930(3) 1 d . U P A 1
C32 C 0.9901(2) 0.41163(18) 0.73022(18) 0.0411(7) Uani 0.930(3) 1 d . U P A 1
H32A H 0.963846 0.366611 0.699242 0.062 Uiso 0.930(3) 1 calc R U P A 1
H32B H 1.039876 0.393374 0.772901 0.062 Uiso 0.930(3) 1 calc R U P A 1
H32C H 1.022161 0.448608 0.701389 0.062 Uiso 0.930(3) 1 calc R U P A 1
C33 C 0.9053(2) 0.45183(18) 0.75642(16) 0.0359(6) Uani 0.930(3) 1 d . U P A 1
H33A H 0.857094 0.473546 0.713695 0.043 Uiso 0.930(3) 1 calc R U P A 1
H33B H 0.868909 0.413560 0.781856 0.043 Uiso 0.930(3) 1 calc R U P A 1
C34 C 0.8675(2) 0.55775(19) 0.82638(19) 0.0391(7) Uani 0.930(3) 1 d . U P A 1
H34A H 0.824280 0.523733 0.850499 0.047 Uiso 0.930(3) 1 calc R U P A 1
H34B H 0.824794 0.582055 0.782333 0.047 Uiso 0.930(3) 1 calc R U P A 1
C35 C 0.9143(3) 0.6196(2) 0.8783(2) 0.0391(8) Uani 0.930(3) 1 d . U P A 1
H35A H 0.958082 0.652314 0.854435 0.059 Uiso 0.930(3) 1 calc R U P A 1
H35B H 0.954280 0.595122 0.922566 0.059 Uiso 0.930(3) 1 calc R U P A 1
H35C H 0.861452 0.652278 0.892140 0.059 Uiso 0.930(3) 1 calc R U P A 1
Cl1 Cl 0.9726(12) 0.4753(8) 0.7553(7) 0.071(4) Uani 0.070(3) 1 d G U P A 2
Cl2 Cl 0.9101(11) 0.5852(9) 0.8599(7) 0.056(3) Uani 0.070(3) 1 d G U P A 2
C36 C 0.8713(9) 0.523(2) 0.7833(16) 0.044(3) Uani 0.070(3) 1 d G U P A 2
H36A H 0.834277 0.554827 0.741530 0.053 Uiso 0.070(3) 1 calc R U P A 2
H36B H 0.824261 0.483349 0.795812 0.053 Uiso 0.070(3) 1 calc R U P A 2
B1 B 0.32728(19) 0.30434(15) 0.41841(14) 0.0243(5) Uani 1 1 d . . . . .

loop_
_atom_site_aniso_label
_atom_site_aniso_U_11
_atom_site_aniso_U_22
_atom_site_aniso_U_33
_atom_site_aniso_U_23
_atom_site_aniso_U_13
_atom_site_aniso_U_12
Fe1 0.01699(14) 0.01421(13) 0.01749(14) -0.00261(11) 0.00486(11) 0.00124(10)
Fe2 0.01664(14) 0.01351(13) 0.01706(14) -0.00170(10) 0.00496(11) -0.00016(10)
S1 0.0166(2) 0.0138(2) 0.0201(2) -0.00223(18) 0.00528(18) -0.00077(17)
S2 0.0173(2) 0.0132(2) 0.0205(2) -0.00155(18) 0.00287(18) -0.00010(17)
P1 0.0179(2) 0.0224(3) 0.0237(3) -0.0028(2) 0.0059(2) 0.0019(2)
P2 0.0214(3) 0.0159(2) 0.0204(3) 0.0007(2) 0.0059(2) -0.0009(2)
P3 0.0191(2) 0.0137(2) 0.0174(2) 0.00117(19) 0.00464(19) 0.00187(19)
F1 0.0266(8) 0.0985(15) 0.0463(10) -0.0055(10) 0.0039(7) -0.0153(9)
F2 0.0503(9) 0.0271(7) 0.0297(7) -0.0044(6) 0.0192(7) 0.0012(6)
F3 0.0569(11) 0.0313(8) 0.0736(12) -0.0022(8) 0.0276(9) 0.0153(8)
F4 0.0610(10) 0.0394(9) 0.0375(8) -0.0100(7) 0.0289(8) -0.0193(8)
O1 0.0462(11) 0.0461(11) 0.0204(8) 0.0031(8) 0.0097(8) 0.0065(9)
O2 0.0424(10) 0.0182(8) 0.0511(11) -0.0075(8) 0.0117(9) 0.0045(7)
O3 0.0315(9) 0.0349(9) 0.0289(9) -0.0039(7) 0.0123(7) 0.0097(7)
O4 0.0236(8) 0.0311(9) 0.0268(8) -0.0014(7) 0.0002(7) -0.0031(7)
N1 0.0168(8) 0.0146(8) 0.0277(9) -0.0014(7) 0.0046(7) 0.0017(6)
C1 0.0221(10) 0.0220(10) 0.0270(12) -0.0047(9) 0.0059(9) 0.0021(8)
C2 0.0211(10) 0.0243(11) 0.0264(11) -0.0044(9) 0.0057(8) 0.0019(8)
C3 0.0212(10) 0.0208(10) 0.0209(10) 0.0004(8) 0.0036(8) 0.0003(8)
C4 0.0256(11) 0.0169(10) 0.0217(10) -0.0019(8) 0.0103(9) -0.0012(8)
C5 0.0207(10) 0.0147(9) 0.0278(11) 0.0025(8) 0.0058(8) 0.0008(8)
C6 0.0217(10) 0.0154(9) 0.0238(10) -0.0007(8) 0.0010(8) 0.0030(8)
C7 0.0204(11) 0.0316(12) 0.0385(13) -0.0066(10) 0.0051(9) -0.0043(9)
C8 0.0242(11) 0.0442(15) 0.0324(13) -0.0049(11) 0.0127(10) 0.0041(10)
C9 0.0223(11) 0.0328(13) 0.0349(13) 0.0028(10) 0.0032(9) 0.0073(9)
C10 0.0363(13) 0.0188(10) 0.0288(12) 0.0006(9) 0.0044(10) -0.0086(9)
C11 0.0423(14) 0.0291(12) 0.0276(12) 0.0029(10) 0.0181(10) -0.0038(10)
C12 0.0288(12) 0.0226(11) 0.0426(14) 0.0100(10) 0.0095(10) 0.0046(9)
C13 0.0198(10) 0.0157(9) 0.0200(10) 0.0025(8) 0.0036(8) 0.0025(7)
C14 0.0192(10) 0.0138(9) 0.0240(10) 0.0028(8) 0.0049(8) 0.0019(7)
C15 0.0362(12) 0.0195(10) 0.0224(11) -0.0008(8) 0.0092(9) -0.0021(9)
C16 0.0346(12) 0.0198(10) 0.0273(11) -0.0027(9) 0.0052(10) -0.0044(9)
C17 0.0230(11) 0.0170(10) 0.0316(12) 0.0038(9) 0.0051(9) -0.0005(8)
C18 0.0345(12) 0.0223(11) 0.0237(11) 0.0043(9) 0.0104(9) -0.0026(9)
C19 0.0295(11) 0.0195(10) 0.0210(10) 0.0013(8) 0.0035(9) -0.0013(8)
C20 0.0194(10) 0.0194(10) 0.0194(10) -0.0035(8) 0.0044(8) 0.0004(8)
C21 0.0323(12) 0.0228(11) 0.0370(13) 0.0026(10) 0.0145(10) 0.0044(9)
C22 0.0333(13) 0.0252(12) 0.0552(17) -0.0050(11) 0.0177(12) 0.0080(10)
C23 0.0280(12) 0.0361(13) 0.0381(14) -0.0142(11) 0.0149(10) -0.0014(10)
C24 0.0345(13) 0.0382(14) 0.0294(12) -0.0012(11) 0.0156(10) -0.0007(11)
C25 0.0317(12) 0.0263(11) 0.0259(11) 0.0032(9) 0.0097(9) 0.0027(9)
C26 0.0246(10) 0.0147(9) 0.0179(9) 0.0021(7) 0.0027(8) 0.0029(8)
C27 0.0277(11) 0.0161(9) 0.0216(10) 0.0035(8) 0.0065(8) 0.0011(8)
C28 0.0393(13) 0.0170(10) 0.0206(10) 0.0011(8) 0.0072(9) 0.0035(9)
C29 0.0375(13) 0.0216(11) 0.0222(11) -0.0013(9) -0.0025(9) 0.0029(9)
C30 0.0269(11) 0.0257(11) 0.0298(12) -0.0030(9) -0.0019(9) 0.0029(9)
C31 0.0256(11) 0.0216(10) 0.0236(11) -0.0006(8) 0.0037(9) 0.0027(8)
O5 0.0264(9) 0.0403(11) 0.0380(11) -0.0060(9) 0.0086(8) -0.0036(8)
C32 0.0404(16) 0.0402(16) 0.0466(17) -0.0043(13) 0.0179(13) -0.0010(13)
C33 0.0280(14) 0.0413(16) 0.0398(15) -0.0081(12) 0.0100(12) -0.0032(12)
C34 0.0323(15) 0.0439(17) 0.0453(17) -0.0133(14) 0.0176(13) -0.0054(13)
C35 0.0401(17) 0.0398(19) 0.0401(19) -0.0114(15) 0.0141(14) -0.0088(15)
Cl1 0.084(8) 0.055(6) 0.068(7) -0.006(6) 0.002(6) 0.002(6)
Cl2 0.047(6) 0.078(8) 0.044(6) -0.018(6) 0.011(5) -0.012(6)
C36 0.036(5) 0.050(5) 0.046(5) -0.010(5) 0.010(5) -0.006(5)
B1 0.0228(12) 0.0259(12) 0.0268(12) -0.0035(10) 0.0111(10) -0.0008(10)

loop_
_atom_type_symbol
_atom_type_description
_atom_type_scat_dispersion_real
_atom_type_scat_dispersion_imag
_atom_type_scat_source
C C 0.0033 0.0016 'International Tables Vol C Tables 4.2.6.8 and 6.1.1.4'
H H 0.0000 0.0000 'International Tables Vol C Tables 4.2.6.8 and 6.1.1.4'
B B 0.0013 0.0007 'International Tables Vol C Tables 4.2.6.8 and 6.1.1.4'
N N 0.0061 0.0033 'International Tables Vol C Tables 4.2.6.8 and 6.1.1.4'
O O 0.0106 0.0060 'International Tables Vol C Tables 4.2.6.8 and 6.1.1.4'
F F 0.0171 0.0103 'International Tables Vol C Tables 4.2.6.8 and 6.1.1.4'
P P 0.1023 0.0942 'International Tables Vol C Tables 4.2.6.8 and 6.1.1.4'
S S 0.1246 0.1234 'International Tables Vol C Tables 4.2.6.8 and 6.1.1.4'
Fe Fe 0.3463 0.8444 'International Tables Vol C Tables 4.2.6.8 and 6.1.1.4'
Cl Cl 0.1484 0.1585 'International Tables Vol C Tables 4.2.6.8 and 6.1.1.4'

loop_
_exptl_crystal_face_index_h
_exptl_crystal_face_index_k
_exptl_crystal_face_index_l
_exptl_crystal_face_perp_dist
-1.00 0.00 0.00 0.0400
1.00 0.00 0.00 0.0330
-2.00 -1.00 0.00 0.0360
0.00 0.00 -1.00 0.0920
1.00 1.00 0.00 0.0620
-1.00 -1.00 2.00 0.0970
1.00 2.00 2.00 0.1040
-1.00 -2.00 0.00 0.0420
1.00 -2.00 0.00 0.0380
-1.00 2.00 0.00 0.0710
-2.00 1.00 1.00 0.0570
-1.00 1.00 -1.00 0.0730
-1.00 2.00 2.00 0.0970
1.00 1.00 -2.00 0.0990

loop_
_geom_angle_atom_site_label_1
_geom_angle_atom_site_label_2
_geom_angle_atom_site_label_3
_geom_angle
_geom_angle_site_symmetry_1
_geom_angle_site_symmetry_3
_geom_angle_publ_flag
C2 Fe1 C1 99.78(10) . . ?
C2 Fe1 P1 86.92(7) . . ?
C1 Fe1 P1 96.56(7) . . ?
C2 Fe1 S2 89.90(7) . . ?
C1 Fe1 S2 100.41(7) . . ?
P1 Fe1 S2 163.02(2) . . ?
C2 Fe1 S1 158.56(8) . . ?
C1 Fe1 S1 101.58(7) . . ?
P1 Fe1 S1 92.42(2) . . ?
S2 Fe1 S1 84.51(2) . . ?
C2 Fe1 Fe2 104.75(7) . . ?
C1 Fe1 Fe2 144.63(7) . . ?
P1 Fe1 Fe2 109.700(19) . . ?
S2 Fe1 Fe2 55.155(15) . . ?
S1 Fe1 Fe2 55.431(15) . . ?
C4 Fe2 C3 99.44(10) . . ?
C4 Fe2 P2 88.31(7) . . ?
C3 Fe2 P2 94.07(7) . . ?
C4 Fe2 S2 152.24(7) . . ?
C3 Fe2 S2 108.32(7) . . ?
P2 Fe2 S2 89.53(2) . . ?
C4 Fe2 S1 88.45(7) . . ?
C3 Fe2 S1 105.60(7) . . ?
P2 Fe2 S1 160.33(2) . . ?
S2 Fe2 S1 84.38(2) . . ?
C4 Fe2 Fe1 99.13(7) . . ?
C3 Fe2 Fe1 152.73(7) . . ?
P2 Fe2 Fe1 106.269(18) . . ?
S2 Fe2 Fe1 55.151(15) . . ?
S1 Fe2 Fe1 55.224(15) . . ?
C5 S1 Fe1 108.92(7) . . ?
C5 S1 Fe2 113.01(7) . . ?
Fe1 S1 Fe2 69.345(17) . . ?
C6 S2 Fe1 108.56(7) . . ?
C6 S2 Fe2 113.98(7) . . ?
Fe1 S2 Fe2 69.695(17) . . ?
C7 P1 C8 102.64(12) . . ?
C7 P1 C9 101.65(12) . . ?
C8 P1 C9 101.55(12) . . ?
C7 P1 Fe1 119.02(8) . . ?
C8 P1 Fe1 112.63(8) . . ?
C9 P1 Fe1 116.95(8) . . ?
C12 P2 C10 101.55(12) . . ?
C12 P2 C11 102.14(12) . . ?
C10 P2 C11 100.92(12) . . ?
C12 P2 Fe2 116.36(8) . . ?
C10 P2 Fe2 119.31(8) . . ?
C11 P2 Fe2 113.99(8) . . ?
C20 P3 C26 109.54(10) . . ?
C20 P3 C14 108.06(10) . . ?
C26 P3 C14 112.43(10) . . ?
C20 P3 C13 111.59(10) . . ?
C26 P3 C13 109.58(9) . . ?
C14 P3 C13 105.61(9) . . ?
C5 N1 C6 116.43(17) . . ?
C5 N1 C13 118.77(17) . . ?
C6 N1 C13 117.11(17) . . ?
O1 C1 Fe1 177.5(2) . . ?
O2 C2 Fe1 179.1(2) . . ?
O3 C3 Fe2 177.4(2) . . ?
O4 C4 Fe2 179.0(2) . . ?
N1 C5 S1 118.36(14) . . ?
N1 C5 H5A 107.7 . . ?
S1 C5 H5A 107.7 . . ?
N1 C5 H5B 107.7 . . ?
S1 C5 H5B 107.7 . . ?
H5A C5 H5B 107.1 . . ?
N1 C6 S2 117.92(14) . . ?
N1 C6 H6A 107.8 . . ?
S2 C6 H6A 107.8 . . ?
N1 C6 H6B 107.8 . . ?
S2 C6 H6B 107.8 . . ?
H6A C6 H6B 107.2 . . ?
P1 C7 H7A 109.5 . . ?
P1 C7 H7B 109.5 . . ?
H7A C7 H7B 109.5 . . ?
P1 C7 H7C 109.5 . . ?
H7A C7 H7C 109.5 . . ?
H7B C7 H7C 109.5 . . ?
P1 C8 H8A 109.5 . . ?
P1 C8 H8B 109.5 . . ?
H8A C8 H8B 109.5 . . ?
P1 C8 H8C 109.5 . . ?
H8A C8 H8C 109.5 . . ?
H8B C8 H8C 109.5 . . ?
P1 C9 H9A 109.5 . . ?
P1 C9 H9B 109.5 . . ?
H9A C9 H9B 109.5 . . ?
P1 C9 H9C 109.5 . . ?
H9A C9 H9C 109.5 . . ?
H9B C9 H9C 109.5 . . ?
P2 C10 H10A 109.5 . . ?
P2 C10 H10B 109.5 . . ?
H10A C10 H10B 109.5 . . ?
P2 C10 H10C 109.5 . . ?
H10A C10 H10C 109.5 . . ?
H10B C10 H10C 109.5 . . ?
P2 C11 H11A 109.5 . . ?
P2 C11 H11B 109.5 . . ?
H11A C11 H11B 109.5 . . ?
P2 C11 H11C 109.5 . . ?
H11A C11 H11C 109.5 . . ?
H11B C11 H11C 109.5 . . ?
P2 C12 H12A 109.5 . . ?
P2 C12 H12B 109.5 . . ?
H12A C12 H12B 109.5 . . ?
P2 C12 H12C 109.5 . . ?
H12A C12 H12C 109.5 . . ?
H12B C12 H12C 109.5 . . ?
N1 C13 P3 105.17(13) . . ?
N1 C13 H13A 110.7 . . ?
P3 C13 H13A 110.7 . . ?
N1 C13 H13B 110.7 . . ?
P3 C13 H13B 110.7 . . ?
H13A C13 H13B 108.8 . . ?
C19 C14 C15 119.7(2) . . ?
C19 C14 P3 123.05(16) . . ?
C15 C14 P3 117.16(16) . . ?
C16 C15 C14 120.0(2) . . ?
C16 C15 H15 120.0 . . ?
C14 C15 H15 120.0 . . ?
C15 C16 C17 120.0(2) . . ?
C15 C16 H16 120.0 . . ?
C17 C16 H16 120.0 . . ?
C18 C17 C16 120.2(2) . . ?
C18 C17 H17 119.9 . . ?
C16 C17 H17 119.9 . . ?
C17 C18 C19 120.1(2) . . ?
C17 C18 H18 120.0 . . ?
C19 C18 H18 120.0 . . ?
C18 C19 C14 120.0(2) . . ?
C18 C19 H19 120.0 . . ?
C14 C19 H19 120.0 . . ?
C25 C20 C21 120.2(2) . . ?
C25 C20 P3 120.37(17) . . ?
C21 C20 P3 119.33(17) . . ?
C22 C21 C20 119.5(2) . . ?
C22 C21 H21 120.3 . . ?
C20 C21 H21 120.3 . . ?
C23 C22 C21 120.2(2) . . ?
C23 C22 H22 119.9 . . ?
C21 C22 H22 119.9 . . ?
C22 C23 C24 120.5(2) . . ?
C22 C23 H23 119.8 . . ?
C24 C23 H23 119.8 . . ?
C23 C24 C25 120.3(2) . . ?
C23 C24 H24 119.9 . . ?
C25 C24 H24 119.9 . . ?
C20 C25 C24 119.4(2) . . ?
C20 C25 H25 120.3 . . ?
C24 C25 H25 120.3 . . ?
C31 C26 C27 119.6(2) . . ?
C31 C26 P3 118.38(16) . . ?
C27 C26 P3 122.04(16) . . ?
C28 C27 C26 120.3(2) . . ?
C28 C27 H27 119.9 . . ?
C26 C27 H27 119.9 . . ?
C27 C28 C29 119.7(2) . . ?
C27 C28 H28 120.1 . . ?
C29 C28 H28 120.1 . . ?
C30 C29 C28 120.5(2) . . ?
C30 C29 H29 119.8 . . ?
C28 C29 H29 119.8 . . ?
C29 C30 C31 120.2(2) . . ?
C29 C30 H30 119.9 . . ?
C31 C30 H30 119.9 . . ?
C30 C31 C26 119.6(2) . . ?
C30 C31 H31 120.2 . . ?
C26 C31 H31 120.2 . . ?
C33 O5 C34 112.4(2) . . ?
C33 C32 H32A 109.5 . . ?
C33 C32 H32B 109.5 . . ?
H32A C32 H32B 109.5 . . ?
C33 C32 H32C 109.5 . . ?
H32A C32 H32C 109.5 . . ?
H32B C32 H32C 109.5 . . ?
O5 C33 C32 109.4(2) . . ?
O5 C33 H33A 109.8 . . ?
C32 C33 H33A 109.8 . . ?
O5 C33 H33B 109.8 . . ?
C32 C33 H33B 109.8 . . ?
H33A C33 H33B 108.3 . . ?
O5 C34 C35 109.0(3) . . ?
O5 C34 H34A 109.9 . . ?
C35 C34 H34A 109.9 . . ?
O5 C34 H34B 109.9 . . ?
C35 C34 H34B 109.9 . . ?
H34A C34 H34B 108.3 . . ?
C34 C35 H35A 109.5 . . ?
C34 C35 H35B 109.5 . . ?
H35A C35 H35B 109.5 . . ?
C34 C35 H35C 109.5 . . ?
H35A C35 H35C 109.5 . . ?
H35B C35 H35C 109.5 . . ?
Cl2 C36 Cl1 112.9 . . ?
Cl2 C36 H36A 109.0 . . ?
Cl1 C36 H36A 109.0 . . ?
Cl2 C36 H36B 109.0 . . ?
Cl1 C36 H36B 109.0 . . ?
H36A C36 H36B 107.8 . . ?
F3 B1 F1 109.2(2) . . ?
F3 B1 F4 109.4(2) . . ?
F1 B1 F4 110.7(2) . . ?
F3 B1 F2 109.4(2) . . ?
F1 B1 F2 109.03(19) . . ?
F4 B1 F2 109.14(19) . . ?

loop_
_geom_bond_atom_site_label_1
_geom_bond_atom_site_label_2
_geom_bond_distance
_geom_bond_site_symmetry_2
_geom_bond_publ_flag
Fe1 C2 1.763(2) . ?
Fe1 C1 1.769(2) . ?
Fe1 P1 2.2316(6) . ?
Fe1 S2 2.2494(6) . ?
Fe1 S1 2.2565(5) . ?
Fe1 Fe2 2.5706(4) . ?
Fe2 C4 1.763(2) . ?
Fe2 C3 1.782(2) . ?
Fe2 P2 2.2350(6) . ?
Fe2 S2 2.2495(6) . ?
Fe2 S1 2.2622(6) . ?
S1 C5 1.854(2) . ?
S2 C6 1.843(2) . ?
P1 C7 1.819(2) . ?
P1 C8 1.820(2) . ?
P1 C9 1.822(2) . ?
P2 C12 1.816(2) . ?
P2 C10 1.818(2) . ?
P2 C11 1.824(2) . ?
P3 C20 1.793(2) . ?
P3 C26 1.795(2) . ?
P3 C14 1.798(2) . ?
P3 C13 1.840(2) . ?
F1 B1 1.379(3) . ?
F2 B1 1.395(3) . ?
F3 B1 1.376(3) . ?
F4 B1 1.387(3) . ?
O1 C1 1.151(3) . ?
O2 C2 1.152(3) . ?
O3 C3 1.146(3) . ?
O4 C4 1.152(3) . ?
N1 C5 1.436(3) . ?
N1 C6 1.445(3) . ?
N1 C13 1.449(3) . ?
C5 H5A 0.9900 . ?
C5 H5B 0.9900 . ?
C6 H6A 0.9900 . ?
C6 H6B 0.9900 . ?
C7 H7A 0.9800 . ?
C7 H7B 0.9800 . ?
C7 H7C 0.9800 . ?
C8 H8A 0.9800 . ?
C8 H8B 0.9800 . ?
C8 H8C 0.9800 . ?
C9 H9A 0.9800 . ?
C9 H9B 0.9800 . ?
C9 H9C 0.9800 . ?
C10 H10A 0.9800 . ?
C10 H10B 0.9800 . ?
C10 H10C 0.9800 . ?
C11 H11A 0.9800 . ?
C11 H11B 0.9800 . ?
C11 H11C 0.9800 . ?
C12 H12A 0.9800 . ?
C12 H12B 0.9800 . ?
C12 H12C 0.9800 . ?
C13 H13A 0.9900 . ?
C13 H13B 0.9900 . ?
C14 C19 1.388(3) . ?
C14 C15 1.398(3) . ?
C15 C16 1.384(3) . ?
C15 H15 0.9500 . ?
C16 C17 1.387(3) . ?
C16 H16 0.9500 . ?
C17 C18 1.386(3) . ?
C17 H17 0.9500 . ?
C18 C19 1.388(3) . ?
C18 H18 0.9500 . ?
C19 H19 0.9500 . ?
C20 C25 1.387(3) . ?
C20 C21 1.402(3) . ?
C21 C22 1.386(3) . ?
C21 H21 0.9500 . ?
C22 C23 1.378(4) . ?
C22 H22 0.9500 . ?
C23 C24 1.381(4) . ?
C23 H23 0.9500 . ?
C24 C25 1.392(3) . ?
C24 H24 0.9500 . ?
C25 H25 0.9500 . ?
C26 C31 1.398(3) . ?
C26 C27 1.405(3) . ?
C27 C28 1.382(3) . ?
C27 H27 0.9500 . ?
C28 C29 1.392(3) . ?
C28 H28 0.9500 . ?
C29 C30 1.386(3) . ?
C29 H29 0.9500 . ?
C30 C31 1.392(3) . ?
C30 H30 0.9500 . ?
C31 H31 0.9500 . ?
O5 C33 1.402(3) . ?
O5 C34 1.408(3) . ?
C32 C33 1.498(4) . ?
C32 H32A 0.9800 . ?
C32 H32B 0.9800 . ?
C32 H32C 0.9800 . ?
C33 H33A 0.9900 . ?
C33 H33B 0.9900 . ?
C34 C35 1.478(4) . ?
C34 H34A 0.9900 . ?
C34 H34B 0.9900 . ?
C35 H35A 0.9800 . ?
C35 H35B 0.9800 . ?
C35 H35C 0.9800 . ?
Cl1 C36 1.7602 . ?
Cl2 C36 1.7602 . ?
C36 H36A 0.9900 . ?
C36 H36B 0.9900 . ?

loop_
_geom_torsion_atom_site_label_1
_geom_torsion_atom_site_label_2
_geom_torsion_atom_site_label_3
_geom_torsion_atom_site_label_4
_geom_torsion
_geom_torsion_site_symmetry_1
_geom_torsion_site_symmetry_2
_geom_torsion_site_symmetry_3
_geom_torsion_site_symmetry_4
_geom_torsion_publ_flag
C6 N1 C5 S1 -57.7(2) . . . . ?
C13 N1 C5 S1 90.9(2) . . . . ?
Fe1 S1 C5 N1 65.16(17) . . . . ?
Fe2 S1 C5 N1 -9.80(19) . . . . ?
C5 N1 C6 S2 59.0(2) . . . . ?
C13 N1 C6 S2 -90.1(2) . . . . ?
Fe1 S2 C6 N1 -67.58(17) . . . . ?
Fe2 S2 C6 N1 7.87(19) . . . . ?
C5 N1 C13 P3 104.23(17) . . . . ?
C6 N1 C13 P3 -107.40(17) . . . . ?
C20 P3 C13 N1 177.76(13) . . . . ?
C26 P3 C13 N1 56.26(16) . . . . ?
C14 P3 C13 N1 -65.06(15) . . . . ?
C20 P3 C14 C19 -134.17(18) . . . . ?
C26 P3 C14 C19 -13.2(2) . . . . ?
C13 P3 C14 C19 106.30(19) . . . . ?
C20 P3 C14 C15 49.04(19) . . . . ?
C26 P3 C14 C15 170.06(16) . . . . ?
C13 P3 C14 C15 -70.49(18) . . . . ?
C19 C14 C15 C16 -0.5(3) . . . . ?
P3 C14 C15 C16 176.44(18) . . . . ?
C14 C15 C16 C17 -0.7(4) . . . . ?
C15 C16 C17 C18 0.8(3) . . . . ?
C16 C17 C18 C19 0.4(3) . . . . ?
C17 C18 C19 C14 -1.6(3) . . . . ?
C15 C14 C19 C18 1.6(3) . . . . ?
P3 C14 C19 C18 -175.06(17) . . . . ?
C26 P3 C20 C25 93.63(19) . . . . ?
C14 P3 C20 C25 -143.58(18) . . . . ?
C13 P3 C20 C25 -27.9(2) . . . . ?
C26 P3 C20 C21 -83.3(2) . . . . ?
C14 P3 C20 C21 39.5(2) . . . . ?
C13 P3 C20 C21 155.18(18) . . . . ?
C25 C20 C21 C22 -0.1(4) . . . . ?
P3 C20 C21 C22 176.8(2) . . . . ?
C20 C21 C22 C23 0.8(4) . . . . ?
C21 C22 C23 C24 -0.7(4) . . . . ?
C22 C23 C24 C25 0.0(4) . . . . ?
C21 C20 C25 C24 -0.6(3) . . . . ?
P3 C20 C25 C24 -177.50(18) . . . . ?
C23 C24 C25 C20 0.7(4) . . . . ?
C20 P3 C26 C31 -10.34(19) . . . . ?
C14 P3 C26 C31 -130.50(17) . . . . ?
C13 P3 C26 C31 112.38(17) . . . . ?
C20 P3 C26 C27 170.50(17) . . . . ?
C14 P3 C26 C27 50.34(19) . . . . ?
C13 P3 C26 C27 -66.77(19) . . . . ?
C31 C26 C27 C28 1.7(3) . . . . ?
P3 C26 C27 C28 -179.18(16) . . . . ?
C26 C27 C28 C29 -1.2(3) . . . . ?
C27 C28 C29 C30 -0.6(3) . . . . ?
C28 C29 C30 C31 2.0(3) . . . . ?
C29 C30 C31 C26 -1.5(3) . . . . ?
C27 C26 C31 C30 -0.3(3) . . . . ?
P3 C26 C31 C30 -179.51(17) . . . . ?
C34 O5 C33 C32 174.3(3) . . . . ?
C33 O5 C34 C35 179.2(3) . . . . ?
